data_9005949
loop_
_publ_author_name
'Kunz, M.'
'Armbruster, T.'
'Lager, G. A.'
'Schultz, A. J.'
'Goyette, R. J.'
'Lottermoser, W.'
'Amthauer, G.'

_publ_section_title
;
 Fe, Ti ordering and octahedral distortions in acentric neptunite:
 temperature dependent X-ray and neutron structure refinements
 and Mossbauer Spectroscopy
 Sample: T = 110 K
;
_journal_name_full 'Physics and Chemistry of Minerals'
_journal_page_first 199
_journal_page_last 213
_journal_volume 18
_journal_year 1991
_chemical_compound_source 'San Benito, California, USA'
_chemical_formula_sum 'Fe2 K Li Na2 O24 Si8 Ti2'
_chemical_name_mineral Neptunite
_space_group_IT_number 9
_symmetry_space_group_name_Hall 'C -2yc'
_symmetry_space_group_name_H-M 'C 1 c 1'
_cell_angle_alpha 90
_cell_angle_beta 115.60
_cell_angle_gamma 90
_cell_length_a 16.430
_cell_length_b 12.436
_cell_length_c 9.963
_cell_formula_units_Z 4
_cell_volume 1835.838
_database_code_amcsd 0007531
_diffrn_ambient_temperature 110
_exptl_crystal_density_diffrn 3.286
_cod_original_formula_sum 'Na2 K Li Ti2 Fe2 Si8 O24'
_cod_database_code 9005949

loop_
_space_group_symop_operation_xyz
x,y,z
1/2+x,1/2+y,z
x,-y,1/2+z
1/2+x,1/2-y,1/2+z

loop_
_atom_site_aniso_label
_atom_site_aniso_U_11
_atom_site_aniso_U_22
_atom_site_aniso_U_33
_atom_site_aniso_U_12
_atom_site_aniso_U_13
_atom_site_aniso_U_23
Na1 0.00900 0.01120 0.01100 -0.00210 0.00570 -0.00370
Na2 0.00700 0.01080 0.00750 -0.00330 0.00340 -0.00190
K1 0.00600 0.01750 0.00900 0.00090 0.00290 0.00070
Li1 0.01100 0.00800 0.00900 -0.00700 0.00700 -0.00700
Ti1 0.00300 0.00290 0.00320 0.00000 0.00150 0.00010
Fe1 0.00390 0.00540 0.00440 -0.00260 0.00120 0.00080
Ti2 0.00220 0.00480 0.00360 0.00030 0.00080 -0.00040
Fe2 0.00430 0.00540 0.00430 -0.00100 0.00250 -0.00110
Si1 0.00290 0.00300 0.00170 -0.00020 0.00080 -0.00030
Si1a 0.00240 0.00340 0.00450 0.00000 0.00150 0.00010
Si2 0.00270 0.00270 0.00270 -0.00010 0.00070 0.00020
Si2a 0.00290 0.00300 0.00400 -0.00040 0.00160 -0.00070
Si3 0.00300 0.00290 0.00320 0.00010 0.00140 -0.00020
Si3a 0.00320 0.00370 0.00300 0.00010 0.00120 0.00070
Si4 0.00340 0.00270 0.00380 0.00030 0.00180 -0.00030
Si4a 0.00330 0.00340 0.00210 -0.00010 0.00110 0.00020
O1 0.00280 0.00590 0.00600 0.00010 0.00230 -0.00060
O1a 0.00280 0.00590 0.00600 0.00010 0.00230 -0.00060
O2 0.00490 0.00540 0.00560 0.00060 0.00250 -0.00090
O2a 0.00490 0.00540 0.00560 0.00060 0.00250 -0.00090
O3 0.00660 0.00600 0.00570 -0.00090 0.00340 -0.00010
O3a 0.00660 0.00600 0.00570 -0.00090 0.00340 -0.00010
O4 0.00600 0.00700 0.00500 0.00180 0.00200 -0.00040
O4a 0.00700 0.00700 0.00900 -0.00170 0.00400 -0.00010
O5 0.00450 0.00410 0.00570 0.00080 0.00210 0.00000
O5a 0.00450 0.00410 0.00570 0.00080 0.00210 0.00000
O6 0.00320 0.00480 0.00670 0.00010 0.00100 -0.00010
O6a 0.00320 0.00480 0.00670 0.00010 0.00100 -0.00010
O7 0.00390 0.00530 0.00580 0.00110 0.00240 -0.00040
O7a 0.00390 0.00530 0.00580 0.00110 0.00240 -0.00040
O8 0.00670 0.00430 0.00650 0.00030 0.00430 0.00080
O8a 0.00670 0.00430 0.00650 0.00030 0.00430 0.00080
O9 0.00610 0.00610 0.00390 -0.00010 0.00210 -0.00090
O9a 0.00610 0.00610 0.00390 -0.00010 0.00210 -0.00090
O10 0.00410 0.00600 0.00550 -0.00080 0.00040 0.00010
O10a 0.00410 0.00600 0.00550 -0.00080 0.00040 0.00010
O11 0.00270 0.00520 0.00660 -0.00040 0.00130 -0.00010
O11a 0.00270 0.00520 0.00660 -0.00040 0.00130 -0.00010
O12 0.00640 0.00380 0.00640 0.00030 0.00380 0.00100
O12a 0.00640 0.00380 0.00640 0.00030 0.00380 0.00100

loop_
_atom_site_label
_atom_site_fract_x
_atom_site_fract_y
_atom_site_fract_z
Na1 0.26710 0.19690 0.31230
Na2 -0.26030 -0.19940 -0.30010
K1 0.00000 0.42191 0.25000
Li1 0.50300 0.43540 0.25300
Ti1 0.34190 0.32516 0.10320
Fe1 -0.33840 -0.31636 -0.09590
Ti2 0.08760 0.05251 0.11410
Fe2 -0.08860 -0.06083 -0.11160
Si1 0.14740 0.40790 0.06150
Si1a -0.14320 -0.40490 -0.05900
Si2 0.52560 0.22580 0.08540
Si2a -0.52100 -0.22840 -0.08540
Si3 0.77090 0.47270 0.10870
Si3a -0.76910 -0.47480 -0.10890
Si4 0.89610 0.15050 0.08000
Si4a -0.89390 -0.14920 -0.08400
O1 0.95910 0.05010 0.07230
O1a -0.94820 -0.04480 -0.07150
O2 0.45660 0.32470 0.07170
O2a -0.45580 -0.32920 -0.06770
O3 0.10990 0.16870 0.25880
O3a -0.10900 -0.16940 -0.26690
O4 0.37170 0.43120 0.22420
O4a -0.37440 -0.44850 -0.25780
O5 0.20630 0.07370 0.09500
O5a -0.20800 -0.07920 -0.09100
O6 0.71360 0.36330 0.04030
O6a -0.70800 -0.36730 -0.04990
O7 0.21530 0.30990 0.07860
O7a -0.20320 -0.30200 -0.06490
O8 0.83300 0.49240 0.02120
O8a -0.83060 -0.48820 -0.01700
O9 0.15910 0.44990 0.22200
O9a -0.15820 -0.44810 -0.22250
O10 0.39730 0.21240 0.25170
O10a -0.39170 -0.20890 -0.25520
O11 0.46500 0.11560 0.02710
O11a -0.45910 -0.11920 -0.02930
O12 0.92900 0.26070 0.02620
O12a -0.93040 -0.25620 -0.03510

loop_
_cod_related_entry_id
_cod_related_entry_database
_cod_related_entry_code
1 AMCSD 0007531
